data_8106259
loop_
_publ_author_name
'Tan, Nianyuan'
'Lan, Donghui'
'Wu, Shuisheng'
'Au, Chak-Tong'
'Yi, Bing'

_publ_section_title
;
 Crystal structure of
 12-chloro-5,6,7,12-tetrahydrodibenzo[c,f][1,5]oxastibocine, C14H12ClOSb
;
_journal_issue 4
_journal_name_full 'Zeitschrift f\"ur Kristallographie - New Crystal Structures'
_journal_page_first 679
_journal_page_last 681
_journal_paper_doi 10.1515/ncrs-2018-0006
_journal_volume 233
_journal_year 2018
_chemical_formula_moiety 'C14 H12 Cl O Sb'
_chemical_formula_sum 'C14 H12 Cl O Sb'
_chemical_formula_weight 353.44
_chemical_name_systematic
; 
12-Chloro-5,6,7,12-tetrahydrodibenzo[c,f][1,5]oxastibocine 
;
_space_group_IT_number 2
_space_group_name_Hall '-P 1'
_space_group_name_H-M_alt 'P -1'
_symmetry_cell_setting triclinic
_symmetry_space_group_name_Hall '-P 1'
_symmetry_space_group_name_H-M 'P -1'
_atom_sites_solution_hydrogens geom
_atom_sites_solution_primary direct
_atom_sites_solution_secondary difmap
_audit_creation_method SHELXL97
_cell_angle_alpha 90.823(3)
_cell_angle_beta 90.394(3)
_cell_angle_gamma 108.307(2)
_cell_formula_units_Z 4
_cell_length_a 9.3453(14)
_cell_length_b 10.9826(16)
_cell_length_c 13.303(2)
_cell_measurement_reflns_used 2011
_cell_measurement_temperature 293(2)
_cell_measurement_theta_max 47.277
_cell_measurement_theta_min 4.922
_cell_volume 1296.0(3)
_computing_cell_refinement 'SAINT  (Bruker, 2004)'
_computing_data_collection 'SMART  (Bruker, 2004)'
_computing_data_reduction 'SAINT (Bruker, 2004)'
_computing_molecular_graphics 'DIAMOND (Brandenberg & Putz, 2005)'
_computing_publication_material 'SHELXL97 (Sheldrick, 2008)'
_computing_structure_refinement 'SHELXL97 (Sheldrick, 2008)'
_computing_structure_solution 'SHELXS97 (Sheldrick, 2008)'
_diffrn_ambient_temperature 293(2)
_diffrn_measured_fraction_theta_full 0.981
_diffrn_measured_fraction_theta_max 0.981
_diffrn_measurement_device_type 'CCD area detector'
_diffrn_measurement_method 'phi and omega scans'
_diffrn_radiation_monochromator graphite
_diffrn_radiation_source 'fine-focus sealed tube'
_diffrn_radiation_type MoK\a
_diffrn_radiation_wavelength 0.71073
_diffrn_reflns_av_R_equivalents 0.0328
_diffrn_reflns_av_sigmaI/netI 0.0646
_diffrn_reflns_limit_h_max 10
_diffrn_reflns_limit_h_min -11
_diffrn_reflns_limit_k_max 13
_diffrn_reflns_limit_k_min -13
_diffrn_reflns_limit_l_max 9
_diffrn_reflns_limit_l_min -16
_diffrn_reflns_number 6765
_diffrn_reflns_theta_max 25.50
_diffrn_reflns_theta_min 2.30
_exptl_absorpt_coefficient_mu 2.315
_exptl_absorpt_correction_T_max 1.0000
_exptl_absorpt_correction_T_min 0.0969
_exptl_absorpt_correction_type empirical
_exptl_absorpt_process_details '(SADABS; Sheldrick, 1996)'
_exptl_crystal_colour colorless
_exptl_crystal_density_diffrn 1.811
_exptl_crystal_density_method 'not measured'
_exptl_crystal_description prismatic
_exptl_crystal_F_000 688
_exptl_crystal_size_max 0.165
_exptl_crystal_size_mid 0.113
_exptl_crystal_size_min 0.045
_refine_diff_density_max 1.633
_refine_diff_density_min -0.894
_refine_diff_density_rms 0.183
_refine_ls_extinction_expression Fc^*^=kFc[1+0.001xFc^2^\l^3^/sin(2\q)]^-1/4^
_refine_ls_extinction_method SHELXL
_refine_ls_goodness_of_fit_ref 1.032
_refine_ls_hydrogen_treatment constr
_refine_ls_matrix_type full
_refine_ls_number_parameters 308
_refine_ls_number_reflns 4729
_refine_ls_number_restraints 19
_refine_ls_restrained_S_all 1.035
_refine_ls_R_factor_all 0.0744
_refine_ls_R_factor_gt 0.0587
_refine_ls_shift/su_max 0.015
_refine_ls_shift/su_mean 0.002
_refine_ls_structure_factor_coef Fsqd
_refine_ls_weighting_details 'calc w=1/[\s^2^(Fo^2^)+(0.1080P)^2^+2.3779P] where P=(Fo^2^+2Fc^2^)/3'
_refine_ls_weighting_scheme calc
_refine_ls_wR_factor_gt 0.1642
_refine_ls_wR_factor_ref 0.1767
_reflns_number_gt 3750
_reflns_number_total 4729
_reflns_threshold_expression >2sigma(I)
_cod_data_source_file suppl_ncrs-2018-0006_suppl.cif
_cod_data_source_block cd
_cod_original_sg_symbol_H-M P-1
_cod_database_code 8106259
_shelx_space_group_comment
;
The symmetry employed for this shelxl refinement is uniquely defined
by the following loop, which should always be used as a source of
symmetry information in preference to the above space-group names.
They are only intended as comments.
;
_publcif_funding_html
;
;

loop_
_symmetry_equiv_pos_as_xyz
'x, y, z'
'-x, -y, -z'

loop_
_atom_site_label
_atom_site_type_symbol
_atom_site_fract_x
_atom_site_fract_y
_atom_site_fract_z
_atom_site_U_iso_or_equiv
_atom_site_adp_type
_atom_site_occupancy
_atom_site_symmetry_multiplicity
_atom_site_calc_flag
_atom_site_refinement_flags
_atom_site_disorder_assembly
_atom_site_disorder_group
Sb1 Sb -0.00143(6) 0.28609(5) 0.04207(4) 0.0370(2) Uani 1 1 d . . .
Sb2 Sb 0.49536(6) 0.20953(5) 0.43228(4) 0.0392(2) Uani 1 1 d . . .
Cl1 Cl 0.2035(4) 0.2650(3) -0.0746(3) 0.0889(10) Uani 1 1 d . . .
Cl2 Cl 0.7003(4) 0.1638(3) 0.5399(2) 0.0751(8) Uani 1 1 d . . .
O1 O -0.1087(8) 0.3360(7) 0.2035(6) 0.0646(19) Uani 1 1 d . . .
O2 O 0.3977(9) 0.2968(8) 0.2857(6) 0.076(2) Uani 1 1 d . . .
C1 C 0.0568(14) 0.1722(11) 0.1628(11) 0.076(3) Uani 1 1 d . . .
C2 C 0.1189(16) 0.0745(14) 0.1360(13) 0.093(4) Uani 1 1 d U . .
H2 H 0.1457 0.0629 0.0702 0.112 Uiso 1 1 calc R . .
C3 C 0.1381(17) -0.0049(16) 0.2147(14) 0.109(5) Uani 1 1 d U . .
H3 H 0.1759 -0.0716 0.1988 0.131 Uiso 1 1 calc R . .
C4 C 0.1040(19) 0.0112(17) 0.3124(15) 0.120(5) Uani 1 1 d U . .
H4 H 0.1217 -0.0398 0.3632 0.144 Uiso 1 1 calc R . .
C5 C 0.0405(14) 0.1098(13) 0.3322(12) 0.095(4) Uani 1 1 d . . .
H5 H 0.0100 0.1202 0.3973 0.115 Uiso 1 1 calc R . .
C6 C 0.0220(13) 0.1897(12) 0.2609(10) 0.070(3) Uani 1 1 d . . .
C7 C -0.0418(14) 0.2965(13) 0.2893(9) 0.076(4) Uani 1 1 d . . .
H7A H -0.1171 0.2669 0.3409 0.092 Uiso 1 1 calc R . .
H7B H 0.0382 0.3692 0.3167 0.092 Uiso 1 1 calc R . .
C8 C -0.0818(12) 0.4702(10) 0.2013(9) 0.060(3) Uani 1 1 d . . .
H8A H -0.0994 0.5013 0.2671 0.073 Uiso 1 1 calc R . .
H8B H -0.1501 0.4896 0.1535 0.073 Uiso 1 1 calc R . .
C9 C 0.0786(12) 0.5352(10) 0.1711(8) 0.060(3) Uani 1 1 d . . .
C10 C 0.1646(16) 0.6527(12) 0.2178(10) 0.085(4) Uani 1 1 d . . .
H10 H 0.1233 0.6877 0.2698 0.102 Uiso 1 1 calc R . .
C11 C 0.3085(14) 0.7149(11) 0.1867(11) 0.081(4) Uani 1 1 d . . .
H11 H 0.3637 0.7936 0.2150 0.097 Uiso 1 1 calc R . .
C12 C 0.3723(13) 0.6551(11) 0.1086(10) 0.077(4) Uani 1 1 d . . .
H12 H 0.4690 0.6972 0.0861 0.092 Uiso 1 1 calc R . .
C13 C 0.2929(11) 0.5372(10) 0.0668(9) 0.063(3) Uani 1 1 d . . .
H13 H 0.3363 0.4978 0.0188 0.075 Uiso 1 1 calc R . .
C14 C 0.1438(12) 0.4780(10) 0.0991(8) 0.059(3) Uani 1 1 d . . .
C15 C 0.5707(12) 0.1309(11) 0.2959(9) 0.062(3) Uani 1 1 d . . .
C16 C 0.6296(14) 0.0297(12) 0.3006(9) 0.075(3) Uani 1 1 d . . .
H16 H 0.6425 -0.0027 0.3631 0.090 Uiso 1 1 calc R . .
C17 C 0.6689(14) -0.0235(13) 0.2164(10) 0.083(4) Uani 1 1 d . . .
H17 H 0.7150 -0.0870 0.2206 0.099 Uiso 1 1 calc R . .
C18 C 0.6376(16) 0.0208(15) 0.1230(13) 0.101(5) Uani 1 1 d . . .
H18 H 0.6630 -0.0141 0.0643 0.121 Uiso 1 1 calc R . .
C19 C 0.5710(16) 0.1132(15) 0.1169(10) 0.097(4) Uani 1 1 d . . .
H19 H 0.5465 0.1372 0.0539 0.117 Uiso 1 1 calc R . .
C20 C 0.5376(13) 0.1745(12) 0.2037(8) 0.068(3) Uani 1 1 d . . .
C21 C 0.4792(13) 0.2866(13) 0.1952(9) 0.074(3) Uani 1 1 d . . .
H21A H 0.5625 0.3647 0.1867 0.088 Uiso 1 1 calc R . .
H21B H 0.4128 0.2747 0.1370 0.088 Uiso 1 1 calc R . .
C22 C 0.4120(14) 0.4272(13) 0.3121(11) 0.084(4) Uani 1 1 d . . .
H22A H 0.3336 0.4295 0.3588 0.101 Uiso 1 1 calc R . .
H22B H 0.4012 0.4735 0.2525 0.101 Uiso 1 1 calc R . .
C23 C 0.5676(13) 0.4902(12) 0.3608(9) 0.069(3) Uani 1 1 d . . .
C24 C 0.6434(16) 0.6210(12) 0.3462(11) 0.092(4) Uani 1 1 d . . .
H24 H 0.5994 0.6691 0.3068 0.110 Uiso 1 1 calc R . .
C25 C 0.7833(17) 0.6785(14) 0.3904(12) 0.099(4) Uani 1 1 d . . .
H25 H 0.8341 0.7648 0.3798 0.119 Uiso 1 1 calc R . .
C26 C 0.8500(16) 0.6044(14) 0.4530(10) 0.088(4) Uani 1 1 d . . .
H26 H 0.9422 0.6429 0.4851 0.105 Uiso 1 1 calc R . .
C27 C 0.7742(14) 0.4735(12) 0.4647(9) 0.076(3) Uani 1 1 d . . .
H27 H 0.8179 0.4247 0.5037 0.091 Uiso 1 1 calc R . .
C28 C 0.6314(14) 0.4140(12) 0.4179(8) 0.069(3) Uani 1 1 d . . .

loop_
_atom_site_aniso_label
_atom_site_aniso_U_11
_atom_site_aniso_U_22
_atom_site_aniso_U_33
_atom_site_aniso_U_23
_atom_site_aniso_U_13
_atom_site_aniso_U_12
Sb1 0.0351(3) 0.0321(3) 0.0431(4) -0.0030(2) -0.0005(2) 0.0099(2)
Sb2 0.0416(4) 0.0416(4) 0.0330(3) 0.0073(2) 0.0094(2) 0.0104(3)
Cl1 0.090(2) 0.091(2) 0.094(2) -0.0192(18) 0.0206(18) 0.0401(19)
Cl2 0.095(2) 0.0733(19) 0.0590(15) 0.0112(13) -0.0168(14) 0.0301(16)
O1 0.055(4) 0.065(5) 0.069(4) 0.008(4) -0.003(3) 0.012(4)
O2 0.056(5) 0.083(6) 0.085(6) 0.006(4) -0.004(4) 0.016(4)
C1 0.072(8) 0.047(7) 0.110(10) 0.007(6) -0.010(7) 0.022(6)
C2 0.082(7) 0.084(7) 0.118(8) 0.008(6) -0.002(6) 0.034(6)
C3 0.091(8) 0.095(8) 0.147(8) 0.003(7) -0.007(7) 0.040(7)
C4 0.119(9) 0.108(9) 0.132(8) 0.029(7) -0.021(7) 0.034(7)
C5 0.064(8) 0.080(9) 0.129(12) 0.046(8) -0.002(7) 0.002(7)
C6 0.052(6) 0.062(7) 0.089(9) 0.018(6) -0.017(6) 0.008(5)
C7 0.066(7) 0.087(9) 0.065(7) 0.025(6) -0.007(6) 0.007(7)
C8 0.057(6) 0.054(6) 0.071(7) 0.006(5) 0.015(5) 0.018(5)
C9 0.065(7) 0.050(6) 0.064(6) -0.001(5) 0.006(5) 0.020(5)
C10 0.091(10) 0.063(8) 0.091(9) 0.004(7) -0.006(7) 0.011(7)
C11 0.077(8) 0.046(7) 0.106(10) -0.002(6) -0.012(7) 0.002(6)
C12 0.052(7) 0.059(7) 0.109(10) 0.025(7) 0.000(6) 0.001(6)
C13 0.044(6) 0.055(6) 0.085(8) 0.017(5) 0.009(5) 0.009(5)
C14 0.069(7) 0.049(6) 0.060(6) 0.014(5) 0.004(5) 0.022(5)
C15 0.054(6) 0.058(7) 0.071(7) -0.004(5) -0.001(5) 0.015(5)
C16 0.078(8) 0.067(8) 0.070(7) 0.001(6) 0.011(6) 0.009(6)
C17 0.075(8) 0.085(9) 0.077(8) -0.008(7) 0.008(7) 0.009(7)
C18 0.083(10) 0.095(11) 0.111(12) -0.037(9) 0.016(8) 0.010(9)
C19 0.091(10) 0.105(12) 0.074(8) -0.024(8) -0.016(7) 0.001(9)
C20 0.060(7) 0.082(8) 0.050(6) -0.003(5) 0.002(5) 0.004(6)
C21 0.058(7) 0.085(9) 0.065(7) 0.011(6) -0.002(5) 0.003(6)
C22 0.072(8) 0.074(9) 0.115(11) 0.005(8) -0.011(7) 0.035(7)
C23 0.062(7) 0.069(8) 0.077(7) -0.003(6) 0.005(6) 0.022(6)
C24 0.098(10) 0.063(8) 0.114(11) 0.004(8) -0.018(9) 0.026(8)
C25 0.097(11) 0.066(9) 0.114(11) -0.004(8) -0.009(9) -0.002(8)
C26 0.094(10) 0.089(10) 0.070(8) -0.013(7) 0.004(7) 0.014(8)
C27 0.086(9) 0.066(8) 0.072(8) -0.006(6) -0.005(6) 0.020(7)
C28 0.092(9) 0.076(8) 0.049(6) 0.001(5) -0.001(6) 0.039(7)

loop_
_atom_type_symbol
_atom_type_description
_atom_type_scat_dispersion_real
_atom_type_scat_dispersion_imag
_atom_type_scat_source
C C 0.0033 0.0016 'International Tables Vol C Tables 4.2.6.8 and 6.1.1.4'
H H 0.0000 0.0000 'International Tables Vol C Tables 4.2.6.8 and 6.1.1.4'
O O 0.0106 0.0060 'International Tables Vol C Tables 4.2.6.8 and 6.1.1.4'
Cl Cl 0.1484 0.1585 'International Tables Vol C Tables 4.2.6.8 and 6.1.1.4'
Sb Sb -0.5866 1.5461 'International Tables Vol C Tables 4.2.6.8 and 6.1.1.4'

loop_
_geom_angle_atom_site_label_1
_geom_angle_atom_site_label_2
_geom_angle_atom_site_label_3
_geom_angle
_geom_angle_site_symmetry_1
_geom_angle_site_symmetry_3
C1 Sb1 C14 96.5(4) . .
C1 Sb1 O1 71.5(4) . .
C14 Sb1 O1 71.6(3) . .
C1 Sb1 Cl1 94.1(4) . .
C14 Sb1 Cl1 91.8(3) . .
O1 Sb1 Cl1 156.06(18) . .
C15 Sb2 C28 99.1(4) . .
C15 Sb2 O2 72.9(4) . .
C28 Sb2 O2 71.9(3) . .
C15 Sb2 Cl2 91.6(3) . .
C28 Sb2 Cl2 91.8(3) . .
O2 Sb2 Cl2 154.9(2) . .
C8 O1 C7 113.1(9) . .
C8 O1 Sb1 104.1(6) . .
C7 O1 Sb1 112.0(7) . .
C22 O2 C21 112.5(10) . .
C22 O2 Sb2 105.9(7) . .
C21 O2 Sb2 111.2(6) . .
C6 C1 C2 120.7(13) . .
C6 C1 Sb1 120.3(9) . .
C2 C1 Sb1 118.8(11) . .
C3 C2 C1 116.5(15) . .
C3 C2 H2 121.8 . .
C1 C2 H2 121.7 . .
C2 C3 C4 123.5(16) . .
C2 C3 H3 118.3 . .
C4 C3 H3 118.3 . .
C5 C4 C3 116.2(16) . .
C5 C4 H4 121.9 . .
C3 C4 H4 121.9 . .
C6 C5 C4 122.9(16) . .
C6 C5 H5 118.6 . .
C4 C5 H5 118.6 . .
C5 C6 C1 120.1(13) . .
C5 C6 C7 119.5(13) . .
C1 C6 C7 120.4(10) . .
O1 C7 C6 110.8(10) . .
O1 C7 H7A 109.5 . .
C6 C7 H7A 109.5 . .
O1 C7 H7B 109.5 . .
C6 C7 H7B 109.5 . .
H7A C7 H7B 108.1 . .
O1 C8 C9 109.2(8) . .
O1 C8 H8A 109.8 . .
C9 C8 H8A 109.8 . .
O1 C8 H8B 109.8 . .
C9 C8 H8B 109.8 . .
H8A C8 H8B 108.3 . .
C14 C9 C10 119.9(11) . .
C14 C9 C8 119.5(10) . .
C10 C9 C8 120.5(10) . .
C11 C10 C9 120.3(12) . .
C11 C10 H10 119.8 . .
C9 C10 H10 119.8 . .
C10 C11 C12 118.6(11) . .
C10 C11 H11 120.7 . .
C12 C11 H11 120.7 . .
C13 C12 C11 121.5(11) . .
C13 C12 H12 119.3 . .
C11 C12 H12 119.3 . .
C12 C13 C14 118.1(11) . .
C12 C13 H13 120.9 . .
C14 C13 H13 120.9 . .
C9 C14 C13 121.4(10) . .
C9 C14 Sb1 115.2(8) . .
C13 C14 Sb1 123.4(8) . .
C16 C15 C20 120.7(11) . .
C16 C15 Sb2 121.5(9) . .
C20 C15 Sb2 117.2(9) . .
C17 C16 C15 121.8(13) . .
C17 C16 H16 119.1 . .
C15 C16 H16 119.1 . .
C16 C17 C18 117.7(14) . .
C16 C17 H17 121.1 . .
C18 C17 H17 121.1 . .
C19 C18 C17 121.2(14) . .
C19 C18 H18 119.4 . .
C17 C18 H18 119.4 . .
C18 C19 C20 121.7(14) . .
C18 C19 H19 119.1 . .
C20 C19 H19 119.1 . .
C15 C20 C19 116.6(13) . .
C15 C20 C21 122.3(10) . .
C19 C20 C21 120.9(12) . .
O2 C21 C20 109.2(9) . .
O2 C21 H21A 109.8 . .
C20 C21 H21A 109.8 . .
O2 C21 H21B 109.8 . .
C20 C21 H21B 109.8 . .
H21A C21 H21B 108.3 . .
O2 C22 C23 108.8(9) . .
O2 C22 H22A 109.9 . .
C23 C22 H22A 109.9 . .
O2 C22 H22B 109.9 . .
C23 C22 H22B 109.9 . .
H22A C22 H22B 108.3 . .
C28 C23 C24 121.6(12) . .
C28 C23 C22 118.4(11) . .
C24 C23 C22 119.9(11) . .
C25 C24 C23 120.2(13) . .
C25 C24 H24 119.9 . .
C23 C24 H24 119.9 . .
C24 C25 C26 119.8(13) . .
C24 C25 H25 120.1 . .
C26 C25 H25 120.1 . .
C27 C26 C25 119.1(13) . .
C27 C26 H26 120.4 . .
C25 C26 H26 120.4 . .
C26 C27 C28 121.0(12) . .
C26 C27 H27 119.5 . .
C28 C27 H27 119.5 . .
C23 C28 C27 118.2(12) . .
C23 C28 Sb2 116.5(9) . .
C27 C28 Sb2 125.2(9) . .

loop_
_geom_bond_atom_site_label_1
_geom_bond_atom_site_label_2
_geom_bond_distance
_geom_bond_site_symmetry_2
Sb1 C1 2.216(12) .
Sb1 C14 2.237(11) .
Sb1 O1 2.502(8) .
Sb1 Cl1 2.538(3) .
Sb2 C15 2.211(11) .
Sb2 C28 2.218(13) .
Sb2 O2 2.477(8) .
Sb2 Cl2 2.560(3) .
O1 C8 1.416(13) .
O1 C7 1.434(13) .
O2 C22 1.434(15) .
O2 C21 1.451(14) .
C1 C6 1.372(18) .
C1 C2 1.413(18) .
C2 C3 1.42(2) .
C2 H2 0.9300 .
C3 C4 1.36(2) .
C3 H3 0.9300 .
C4 C5 1.41(2) .
C4 H4 0.9300 .
C5 C6 1.348(17) .
C5 H5 0.9300 .
C6 C7 1.518(18) .
C7 H7A 0.9700 .
C7 H7B 0.9700 .
C8 C9 1.504(14) .
C8 H8A 0.9700 .
C8 H8B 0.9700 .
C9 C14 1.383(14) .
C9 C10 1.420(16) .
C10 C11 1.372(18) .
C10 H10 0.9300 .
C11 C12 1.449(17) .
C11 H11 0.9300 .
C12 C13 1.381(16) .
C12 H12 0.9300 .
C13 C14 1.412(14) .
C13 H13 0.9300 .
C15 C16 1.389(17) .
C15 C20 1.391(16) .
C16 C17 1.361(16) .
C16 H16 0.9300 .
C17 C18 1.40(2) .
C17 H17 0.9300 .
C18 C19 1.35(2) .
C18 H18 0.9300 .
C19 C20 1.414(17) .
C19 H19 0.9300 .
C20 C21 1.500(18) .
C21 H21A 0.9700 .
C21 H21B 0.9700 .
C22 C23 1.534(16) .
C22 H22A 0.9700 .
C22 H22B 0.9700 .
C23 C28 1.399(15) .
C23 C24 1.406(17) .
C24 C25 1.383(18) .
C24 H24 0.9300 .
C25 C26 1.44(2) .
C25 H25 0.9300 .
C26 C27 1.400(17) .
C26 H26 0.9300 .
C27 C28 1.423(16) .
C27 H27 0.9300 .

loop_
_geom_torsion_atom_site_label_1
_geom_torsion_atom_site_label_2
_geom_torsion_atom_site_label_3
_geom_torsion_atom_site_label_4
_geom_torsion
_geom_torsion_site_symmetry_1
_geom_torsion_site_symmetry_2
_geom_torsion_site_symmetry_3
_geom_torsion_site_symmetry_4
C1 Sb1 O1 C8 139.3(7) . . . .
C14 Sb1 O1 C8 35.6(6) . . . .
Cl1 Sb1 O1 C8 83.7(7) . . . .
C1 Sb1 O1 C7 16.7(7) . . . .
C14 Sb1 O1 C7 -87.0(7) . . . .
Cl1 Sb1 O1 C7 -38.8(10) . . . .
C15 Sb2 O2 C22 -141.3(8) . . . .
C28 Sb2 O2 C22 -35.4(7) . . . .
Cl2 Sb2 O2 C22 -87.0(9) . . . .
C15 Sb2 O2 C21 -18.8(7) . . . .
C28 Sb2 O2 C21 87.1(8) . . . .
Cl2 Sb2 O2 C21 35.5(10) . . . .
C14 Sb1 C1 C6 62.6(10) . . . .
O1 Sb1 C1 C6 -5.4(9) . . . .
Cl1 Sb1 C1 C6 155.0(9) . . . .
C14 Sb1 C1 C2 -122.4(10) . . . .
O1 Sb1 C1 C2 169.5(11) . . . .
Cl1 Sb1 C1 C2 -30.1(10) . . . .
C6 C1 C2 C3 2(2) . . . .
Sb1 C1 C2 C3 -173.1(10) . . . .
C1 C2 C3 C4 -2(2) . . . .
C2 C3 C4 C5 3(3) . . . .
C3 C4 C5 C6 -4(2) . . . .
C4 C5 C6 C1 4(2) . . . .
C4 C5 C6 C7 -177.6(13) . . . .
C2 C1 C6 C5 -3.0(19) . . . .
Sb1 C1 C6 C5 171.8(9) . . . .
C2 C1 C6 C7 178.8(12) . . . .
Sb1 C1 C6 C7 -6.4(15) . . . .
C8 O1 C7 C6 -141.3(9) . . . .
Sb1 O1 C7 C6 -24.1(11) . . . .
C5 C6 C7 O1 -156.7(10) . . . .
C1 C6 C7 O1 21.6(15) . . . .
C7 O1 C8 C9 74.9(11) . . . .
Sb1 O1 C8 C9 -46.9(9) . . . .
O1 C8 C9 C14 37.7(14) . . . .
O1 C8 C9 C10 -140.5(10) . . . .
C14 C9 C10 C11 4.9(18) . . . .
C8 C9 C10 C11 -176.8(11) . . . .
C9 C10 C11 C12 -2.7(19) . . . .
C10 C11 C12 C13 -1.2(19) . . . .
C11 C12 C13 C14 2.8(17) . . . .
C10 C9 C14 C13 -3.3(16) . . . .
C8 C9 C14 C13 178.5(10) . . . .
C10 C9 C14 Sb1 175.4(8) . . . .
C8 C9 C14 Sb1 -2.9(13) . . . .
C12 C13 C14 C9 -0.6(16) . . . .
C12 C13 C14 Sb1 -179.1(8) . . . .
C1 Sb1 C14 C9 -85.3(8) . . . .
O1 Sb1 C14 C9 -17.3(7) . . . .
Cl1 Sb1 C14 C9 -179.7(7) . . . .
C1 Sb1 C14 C13 93.3(9) . . . .
O1 Sb1 C14 C13 161.3(9) . . . .
Cl1 Sb1 C14 C13 -1.1(8) . . . .
C28 Sb2 C15 C16 125.5(10) . . . .
O2 Sb2 C15 C16 -166.8(10) . . . .
Cl2 Sb2 C15 C16 33.4(9) . . . .
C28 Sb2 C15 C20 -63.3(9) . . . .
O2 Sb2 C15 C20 4.5(8) . . . .
Cl2 Sb2 C15 C20 -155.4(8) . . . .
C20 C15 C16 C17 5.6(18) . . . .
Sb2 C15 C16 C17 176.5(9) . . . .
C15 C16 C17 C18 -4.7(19) . . . .
C16 C17 C18 C19 0(2) . . . .
C17 C18 C19 C20 4(2) . . . .
C16 C15 C20 C19 -1.8(17) . . . .
Sb2 C15 C20 C19 -173.1(8) . . . .
C16 C15 C20 C21 -177.8(11) . . . .
Sb2 C15 C20 C21 11.0(15) . . . .
C18 C19 C20 C15 -2.7(19) . . . .
C18 C19 C20 C21 173.3(13) . . . .
C22 O2 C21 C20 146.8(9) . . . .
Sb2 O2 C21 C20 28.2(10) . . . .
C15 C20 C21 O2 -27.7(15) . . . .
C19 C20 C21 O2 156.5(10) . . . .
C21 O2 C22 C23 -77.1(13) . . . .
Sb2 O2 C22 C23 44.5(12) . . . .
O2 C22 C23 C28 -32.7(16) . . . .
O2 C22 C23 C24 146.4(12) . . . .
C28 C23 C24 C25 -1(2) . . . .
C22 C23 C24 C25 179.6(13) . . . .
C23 C24 C25 C26 -1(2) . . . .
C24 C25 C26 C27 2(2) . . . .
C25 C26 C27 C28 -1.5(19) . . . .
C24 C23 C28 C27 2.3(18) . . . .
C22 C23 C28 C27 -178.6(11) . . . .
C24 C23 C28 Sb2 -179.9(10) . . . .
C22 C23 C28 Sb2 -0.8(14) . . . .
C26 C27 C28 C23 -0.9(18) . . . .
C26 C27 C28 Sb2 -178.4(9) . . . .
C15 Sb2 C28 C23 87.6(9) . . . .
O2 Sb2 C28 C23 19.0(8) . . . .
Cl2 Sb2 C28 C23 179.5(8) . . . .
C15 Sb2 C28 C27 -94.8(10) . . . .
O2 Sb2 C28 C27 -163.4(10) . . . .
Cl2 Sb2 C28 C27 -2.9(10) . . . .
